data_7707225
loop_
_publ_author_name
'Buchner, Magnus R.'
'M\"uller, Matthias'

_publ_section_title
;
 Ethylenediamine complexes of the beryllium halides and pseudo-halides.
;
_journal_issue 21
_journal_name_full 'Dalton transactions (Cambridge, England : 2003)'
_journal_page_first 7246
_journal_page_last 7255
_journal_paper_doi 10.1039/d1dt01154e
_journal_volume 50
_journal_year 2021
_chemical_formula_moiety 'C6 H24 Be1 I2 N6'
_chemical_formula_sum 'C3 H12 Be0.5 I N3'
_chemical_formula_weight 221.56
_space_group_crystal_system monoclinic
_space_group_IT_number 15
_space_group_name_Hall '-C 2yc'
_space_group_name_H-M_alt 'C 1 2/c 1'
_atom_sites_solution_hydrogens difmap
_audit_creation_method SHELXL-2018/3
_audit_update_record
;
2021-04-07 deposited with the CCDC.	2021-04-27 downloaded from the CCDC.
;
_cell_angle_alpha 90
_cell_angle_beta 100.712(2)
_cell_angle_gamma 90
_cell_formula_units_Z 8
_cell_length_a 11.5044(3)
_cell_length_b 8.39210(10)
_cell_length_c 15.9669(4)
_cell_measurement_reflns_used 33821
_cell_measurement_temperature 100(2)
_cell_measurement_theta_max 159.29
_cell_measurement_theta_min 11.28
_cell_volume 1514.68(6)
_computing_structure_refinement 'SHELXL-2018/3 (Sheldrick, 2018)'
_diffrn_ambient_temperature 100(2)
_diffrn_detector_area_resol_mean 5.81
_diffrn_measured_fraction_theta_full 1.000
_diffrn_measured_fraction_theta_max 0.998
_diffrn_measurement_device_type 'STOE STADIVARI'
_diffrn_measurement_method 'rotation method, \w scans'
_diffrn_radiation_type CuK\a
_diffrn_radiation_wavelength 1.54178
_diffrn_reflns_av_R_equivalents 0.0463
_diffrn_reflns_av_unetI/netI 0.0144
_diffrn_reflns_Laue_measured_fraction_full 1.000
_diffrn_reflns_Laue_measured_fraction_max 0.998
_diffrn_reflns_limit_h_max 13
_diffrn_reflns_limit_h_min -14
_diffrn_reflns_limit_k_max 10
_diffrn_reflns_limit_k_min -7
_diffrn_reflns_limit_l_max 20
_diffrn_reflns_limit_l_min -20
_diffrn_reflns_number 17984
_diffrn_reflns_point_group_measured_fraction_full 1.000
_diffrn_reflns_point_group_measured_fraction_max 0.998
_diffrn_reflns_theta_full 67.679
_diffrn_reflns_theta_max 78.776
_diffrn_reflns_theta_min 5.640
_diffrn_source 'GeniX 3D HF Cu'
_exptl_absorpt_coefficient_mu 32.485
_exptl_absorpt_correction_T_max 0.0000
_exptl_absorpt_correction_T_min 0.0000
_exptl_absorpt_correction_type multi-scan
_exptl_absorpt_process_details
;
STOE LANA, absorption correction by scaling of reflection intensities.
J. Koziskova, F. Hahn, J. Richter, J. Kozisek, "Comparison of different
absorption corrections on the model structure of tetrakis(\m~2~-acetato)-
diaqua-di-copper(II)", Acta Chimica Slovaca, vol. 9, no. 2, 2016, pp. 136 - 140.
Afterwards a spherical absorption correction was performed within STOE LANA.
;
_exptl_crystal_colour colorless
_exptl_crystal_density_diffrn 1.943
_exptl_crystal_description block
_exptl_crystal_F_000 848
_exptl_crystal_size_max 0.12
_exptl_crystal_size_mid 0.12
_exptl_crystal_size_min 0.12
_refine_diff_density_max 2.327
_refine_diff_density_min -1.671
_refine_diff_density_rms 0.218
_refine_ls_extinction_coef 0.00062(9)
_refine_ls_extinction_expression Fc^*^=kFc[1+0.001xFc^2^\l^3^/sin(2\q)]^-1/4^
_refine_ls_extinction_method 'SHELXL-2018/3 (Sheldrick 2018)'
_refine_ls_goodness_of_fit_ref 1.042
_refine_ls_hydrogen_treatment refall
_refine_ls_matrix_type full
_refine_ls_number_parameters 118
_refine_ls_number_reflns 1626
_refine_ls_number_restraints 0
_refine_ls_restrained_S_all 1.042
_refine_ls_R_factor_all 0.0398
_refine_ls_R_factor_gt 0.0392
_refine_ls_shift/su_max 0.002
_refine_ls_shift/su_mean 0.000
_refine_ls_structure_factor_coef Fsqd
_refine_ls_weighting_details 'w=1/[\s^2^(Fo^2^)+(0.1012P)^2^+2.7351P] where P=(Fo^2^+2Fc^2^)/3'
_refine_ls_weighting_scheme calc
_refine_ls_wR_factor_gt 0.1152
_refine_ls_wR_factor_ref 0.1165
_reflns_Friedel_coverage 0.000
_reflns_number_gt 1578
_reflns_number_total 1626
_reflns_threshold_expression 'I > 2\s(I)'
_cod_data_source_file d1dt01154e2.cif
_cod_data_source_block 6
_cod_depositor_comments 'Adding full bibliography for 7707219--7707225.cif.'
_cod_original_sg_symbol_H-M 'C 2/c'
_cod_original_formula_sum 'C3 H12 Be0.50 I N3'
_cod_database_code 7707225
_shelx_shelxl_version_number 2018/3
_shelx_space_group_comment
;
The symmetry employed for this shelxl refinement is uniquely defined
by the following loop, which should always be used as a source of
symmetry information in preference to the above space-group names.
They are only intended as comments.
;

loop_
_space_group_symop_operation_xyz
'x, y, z'
'-x, y, -z+1/2'
'x+1/2, y+1/2, z'
'-x+1/2, y+1/2, -z+1/2'
'-x, -y, -z'
'x, -y, z-1/2'
'-x+1/2, -y+1/2, -z'
'x+1/2, -y+1/2, z-1/2'

loop_
_atom_site_label
_atom_site_type_symbol
_atom_site_fract_x
_atom_site_fract_y
_atom_site_fract_z
_atom_site_U_iso_or_equiv
_atom_site_adp_type
_atom_site_occupancy
_atom_site_site_symmetry_order
_atom_site_calc_flag
_atom_site_refinement_flags_posn
_atom_site_refinement_flags_adp
_atom_site_refinement_flags_occupancy
_atom_site_disorder_assembly
_atom_site_disorder_group
I1 I 0.10632(2) 0.77880(3) 0.65327(2) 0.0198(2) Uani 1 1 d . . . . .
N1 N 0.5601(3) 0.8443(4) 0.6777(2) 0.0193(7) Uani 1 1 d . . . . .
N2 N 0.4013(3) 0.6215(4) 0.6779(2) 0.0191(7) Uani 1 1 d . . . . .
N3 N 0.7503(4) 0.6757(5) 0.6107(2) 0.0228(7) Uani 1 1 d . . . . .
C1 C 0.4666(4) 0.8402(5) 0.5994(3) 0.0221(8) Uani 1 1 d . . . . .
C2 C 0.4188(4) 0.6700(5) 0.5911(2) 0.0205(8) Uani 1 1 d . . . . .
C3 C 0.7385(4) 0.6686(5) 0.5176(3) 0.0211(9) Uani 1 1 d . . . . .
Be1 Be 0.500000 0.7316(8) 0.750000 0.0189(15) Uani 1 2 d S T P . .
H1B H 0.632(6) 0.806(8) 0.666(4) 0.021(14) Uiso 1 1 d . . . . .
H1A H 0.579(4) 0.949(7) 0.691(3) 0.016(11) Uiso 1 1 d . . . . .
H2A H 0.412(5) 0.511(8) 0.682(4) 0.032(15) Uiso 1 1 d . . . . .
H2B H 0.336(7) 0.633(12) 0.684(5) 0.06(2) Uiso 1 1 d . . . . .
H1D H 0.498(5) 0.865(7) 0.545(4) 0.022(13) Uiso 1 1 d . . . . .
H1C H 0.403(4) 0.909(6) 0.608(3) 0.005(9) Uiso 1 1 d . . . . .
H2D H 0.480(5) 0.590(8) 0.574(4) 0.029(15) Uiso 1 1 d . . . . .
H2C H 0.352(6) 0.651(8) 0.548(4) 0.035(16) Uiso 1 1 d . . . . .
H3B H 0.832(7) 0.699(8) 0.638(5) 0.027(15) Uiso 1 1 d . . . . .
H3A H 0.735(5) 0.585(9) 0.630(4) 0.031(15) Uiso 1 1 d . . . . .
H3D H 0.792(6) 0.586(8) 0.500(4) 0.029(15) Uiso 1 1 d . . . . .
H3C H 0.657(5) 0.629(7) 0.493(3) 0.017(12) Uiso 1 1 d . . . . .

loop_
_atom_site_aniso_label
_atom_site_aniso_U_11
_atom_site_aniso_U_22
_atom_site_aniso_U_33
_atom_site_aniso_U_23
_atom_site_aniso_U_13
_atom_site_aniso_U_12
I1 0.0212(3) 0.0171(3) 0.0199(3) 0.00143(6) 0.00114(15) 0.00282(7)
N1 0.0204(17) 0.0142(16) 0.0218(17) -0.0001(12) 0.0002(13) 0.0002(13)
N2 0.0208(17) 0.0167(14) 0.0185(15) 0.0009(13) -0.0002(13) -0.0004(15)
N3 0.0255(19) 0.0229(17) 0.0184(17) 0.0017(14) 0.0000(14) -0.0010(16)
C1 0.027(2) 0.0178(18) 0.0199(18) 0.0036(14) -0.0005(16) 0.0046(17)
C2 0.026(2) 0.0205(19) 0.0121(16) 0.0006(14) -0.0035(15) -0.0019(17)
C3 0.020(2) 0.020(2) 0.0217(19) -0.0001(16) 0.0002(16) 0.0016(17)
Be1 0.022(4) 0.014(3) 0.020(4) 0.000 0.003(3) 0.000

loop_
_atom_type_symbol
_atom_type_description
_atom_type_scat_dispersion_real
_atom_type_scat_dispersion_imag
_atom_type_scat_source
C C 0.0181 0.0091 'International Tables Vol C Tables 4.2.6.8 and 6.1.1.4'
H H 0.0000 0.0000 'International Tables Vol C Tables 4.2.6.8 and 6.1.1.4'
Be Be 0.0038 0.0014 'International Tables Vol C Tables 4.2.6.8 and 6.1.1.4'
N N 0.0311 0.0180 'International Tables Vol C Tables 4.2.6.8 and 6.1.1.4'
I I -0.3257 6.8362 'International Tables Vol C Tables 4.2.6.8 and 6.1.1.4'

loop_
_geom_angle_atom_site_label_1
_geom_angle_atom_site_label_2
_geom_angle_atom_site_label_3
_geom_angle
_geom_angle_site_symmetry_1
_geom_angle_site_symmetry_3
_geom_angle_publ_flag
C1 N1 Be1 103.4(3) . . ?
C1 N1 H1B 110(4) . . ?
Be1 N1 H1B 115(4) . . ?
C1 N1 H1A 109(3) . . ?
Be1 N1 H1A 118(3) . . ?
H1B N1 H1A 102(5) . . ?
C2 N2 Be1 106.7(3) . . ?
C2 N2 H2A 108(4) . . ?
Be1 N2 H2A 115(4) . . ?
C2 N2 H2B 112(6) . . ?
Be1 N2 H2B 112(6) . . ?
H2A N2 H2B 103(8) . . ?
C3 N3 H3B 111(4) . . ?
C3 N3 H3A 111(4) . . ?
H3B N3 H3A 105(6) . . ?
N1 C1 C2 106.6(3) . . ?
N1 C1 H1D 113(3) . . ?
C2 C1 H1D 107(3) . . ?
N1 C1 H1C 109(3) . . ?
C2 C1 H1C 108(3) . . ?
H1D C1 H1C 113(4) . . ?
N2 C2 C1 106.4(3) . . ?
N2 C2 H2D 106(3) . . ?
C1 C2 H2D 112(3) . . ?
N2 C2 H2C 113(4) . . ?
C1 C2 H2C 117(4) . . ?
H2D C2 H2C 101(5) . . ?
N3 C3 C3 110.3(5) . 7_666 ?
N3 C3 H3D 112(3) . . ?
C3 C3 H3D 111(4) 7_666 . ?
N3 C3 H3C 108(3) . . ?
C3 C3 H3C 112(3) 7_666 . ?
H3D C3 H3C 104(5) . . ?
N2 Be1 N2 115.3(5) 2_656 . ?
N2 Be1 N1 98.20(17) 2_656 2_656 ?
N2 Be1 N1 116.22(18) . 2_656 ?
N2 Be1 N1 116.21(18) 2_656 . ?
N2 Be1 N1 98.20(17) . . ?
N1 Be1 N1 113.8(5) 2_656 . ?

loop_
_geom_bond_atom_site_label_1
_geom_bond_atom_site_label_2
_geom_bond_distance
_geom_bond_site_symmetry_2
_geom_bond_publ_flag
N1 C1 1.491(5) . ?
N1 Be1 1.732(5) . ?
N1 H1B 0.94(7) . ?
N1 H1A 0.92(6) . ?
N2 C2 1.494(5) . ?
N2 Be1 1.727(5) . ?
N2 H2A 0.94(7) . ?
N2 H2B 0.79(8) . ?
N3 C3 1.469(6) . ?
N3 H3B 0.98(8) . ?
N3 H3A 0.86(7) . ?
C1 C2 1.528(5) . ?
C1 H1D 1.02(6) . ?
C1 H1C 0.96(5) . ?
C2 H2D 1.05(6) . ?
C2 H2C 0.95(7) . ?
C3 C3 1.518(8) 7_666 ?
C3 H3D 1.00(7) . ?
C3 H3C 1.00(6) . ?
